data_7209525
loop_
_publ_author_name
'Zhao, Xiao-Qing'
'Liu, Xu-Hui'
'Li, Ji-Jing'
'Zhao, Bin'

_publ_section_title
;
 Syntheses, structures, photoluminescence and magnetic properties of
 four-connected lanthanide--tricarboxylate coordination polymers
;
_journal_issue 17
_journal_name_full CrystEngComm
_journal_page_first 3308
_journal_paper_doi 10.1039/c2ce26695d
_journal_volume 15
_journal_year 2013
_chemical_formula_sum 'C10 H11 Eu O10'
_chemical_formula_weight 443.15
_chemical_name_systematic
;
?
;
_space_group_IT_number 14
_symmetry_cell_setting monoclinic
_symmetry_space_group_name_Hall '-P 2ybc'
_symmetry_space_group_name_H-M 'P 1 21/c 1'
_atom_sites_solution_hydrogens geom
_atom_sites_solution_primary direct
_atom_sites_solution_secondary difmap
_audit_creation_method SHELXL-97
_cell_angle_alpha 90.00
_cell_angle_beta 100.376(2)
_cell_angle_gamma 90.00
_cell_formula_units_Z 4
_cell_length_a 8.96312(18)
_cell_length_b 15.7701(3)
_cell_length_c 8.95189(18)
_cell_measurement_reflns_used 1085
_cell_measurement_temperature 150(2)
_cell_measurement_theta_max 28.7933
_cell_measurement_theta_min 2.5105
_cell_volume 1244.65(4)
_computing_cell_refinement
;
CrysAlisPro, Oxford Diffraction Ltd.,
Version 1.171.33.48 (release 15-09-2009 CrysAlis171 .NET)
(compiled Sep 15 2009,11:49:04)
;
_computing_data_collection
;
CrysAlisPro, Oxford Diffraction Ltd.,
Version 1.171.33.48 (release 15-09-2009 CrysAlis171 .NET)
(compiled Sep 15 2009,11:49:04)
;
_computing_data_reduction
;
CrysAlisPro, Oxford Diffraction Ltd.,
Version 1.171.33.48 (release 15-09-2009 CrysAlis171 .NET)
(compiled Sep 15 2009,11:49:04)
;
_computing_molecular_graphics 'Bruker SHELXTL'
_computing_publication_material 'Bruker SHELXTL'
_computing_structure_refinement 'SHELXL-97 (Sheldrick, 1997)'
_computing_structure_solution 'SHELXS-97 (Sheldrick, 1990)'
_diffrn_ambient_temperature 150(2)
_diffrn_detector_area_resol_mean 16.2116
_diffrn_measured_fraction_theta_full 0.982
_diffrn_measured_fraction_theta_max 0.982
_diffrn_measurement_device_type 'SuperNova, Single source at offset), Eos'
_diffrn_measurement_method '\w scans'
_diffrn_radiation_monochromator graphite
_diffrn_radiation_source 'fine-focus sealed tube'
_diffrn_radiation_type MoK\a
_diffrn_radiation_wavelength 0.71073
_diffrn_reflns_av_R_equivalents 0.0317
_diffrn_reflns_av_sigmaI/netI 0.0303
_diffrn_reflns_limit_h_max 10
_diffrn_reflns_limit_h_min -6
_diffrn_reflns_limit_k_max 18
_diffrn_reflns_limit_k_min -18
_diffrn_reflns_limit_l_max 10
_diffrn_reflns_limit_l_min -10
_diffrn_reflns_number 7253
_diffrn_reflns_theta_full 25.01
_diffrn_reflns_theta_max 25.01
_diffrn_reflns_theta_min 2.65
_diffrn_standards_number 3908
_exptl_absorpt_coefficient_mu 5.093
_exptl_absorpt_correction_T_max 0.6299
_exptl_absorpt_correction_T_min 0.5155
_exptl_absorpt_correction_type multi-scan
_exptl_absorpt_process_details
;
CrysAlisPro, Oxford Diffraction Ltd.,
Version 1.171.33.48 (release 15-09-2009 CrysAlis171 .NET)
(compiled Sep 15 2009,11:49:04)
Empirical absorption correction using spherical harmonics,
implemented in SCALE3 ABSPACK scaling algorithm.
;
_exptl_crystal_colour colourless
_exptl_crystal_density_diffrn 2.365
_exptl_crystal_density_meas ?
_exptl_crystal_density_method 'not measured'
_exptl_crystal_description block
_exptl_crystal_F_000 856
_exptl_crystal_size_max 0.15
_exptl_crystal_size_mid 0.11
_exptl_crystal_size_min 0.10
_refine_diff_density_max 0.979
_refine_diff_density_min -0.419
_refine_diff_density_rms 0.113
_refine_ls_extinction_method none
_refine_ls_goodness_of_fit_ref 1.037
_refine_ls_hydrogen_treatment mixed
_refine_ls_matrix_type full
_refine_ls_number_parameters 199
_refine_ls_number_reflns 2162
_refine_ls_number_restraints 12
_refine_ls_restrained_S_all 1.039
_refine_ls_R_factor_all 0.0271
_refine_ls_R_factor_gt 0.0210
_refine_ls_shift/su_max 0.001
_refine_ls_shift/su_mean 0.000
_refine_ls_structure_factor_coef Fsqd
_refine_ls_weighting_details 'calc w=1/[\s^2^(Fo^2^)+(0.0233P)^2^+0.0000P] where P=(Fo^2^+2Fc^2^)/3'
_refine_ls_weighting_scheme calc
_refine_ls_wR_factor_gt 0.0452
_refine_ls_wR_factor_ref 0.0467
_reflns_number_gt 1876
_reflns_number_total 2162
_reflns_threshold_expression >2sigma(I)
_cod_data_source_file c2ce26695d.txt
_cod_data_source_block 3
_cod_depositor_comments
;
The following automatic conversions were performed:

'_exptl_crystal_density_meas' value 'none' was changed to '?' - the
value is perceived as not measured.

Automatic conversion script
Id: cif_fix_values 3008 2015-01-20 13:52:24Z robertas 
;
_cod_original_sg_symbol_H-M P21/c
_cod_database_code 7209525

loop_
_symmetry_equiv_pos_as_xyz
'x, y, z'
'-x, y+1/2, -z+1/2'
'-x, -y, -z'
'x, -y-1/2, z-1/2'

loop_
_atom_site_label
_atom_site_type_symbol
_atom_site_fract_x
_atom_site_fract_y
_atom_site_fract_z
_atom_site_U_iso_or_equiv
_atom_site_adp_type
_atom_site_occupancy
_atom_site_symmetry_multiplicity
_atom_site_calc_flag
_atom_site_refinement_flags
Eu1 Eu 1.048901(19) 0.872764(11) 1.007180(19) 0.00815(8) Uani 1 1 d .
C1 C 0.6855(4) 0.9100(2) 0.4878(4) 0.0121(8) Uani 1 1 d .
C2 C 0.6757(4) 0.8674(2) 0.6242(4) 0.0125(8) Uani 1 1 d .
C3 C 0.5391(4) 0.8299(2) 0.6400(4) 0.0149(9) Uani 1 1 d .
H3 H 0.5313 0.8033 0.7310 0.018 Uiso 1 1 calc R
C4 C 0.4139(4) 0.8312(2) 0.5231(4) 0.0132(8) Uani 1 1 d .
H4 H 0.3241 0.8043 0.5338 0.016 Uiso 1 1 calc R
C5 C 0.4258(4) 0.8739(2) 0.3890(4) 0.0116(8) Uani 1 1 d .
C6 C 0.5601(4) 0.9139(2) 0.3735(4) 0.0140(8) Uani 1 1 d .
H6 H 0.5655 0.9436 0.2849 0.017 Uiso 1 1 calc R
C7 C 0.8348(4) 1.0006(2) 0.3514(4) 0.0169(9) Uani 1 1 d .
H7A H 0.9057 1.0463 0.3839 0.020 Uiso 1 1 calc R
H7B H 0.7371 1.0259 0.3112 0.020 Uiso 1 1 calc R
C8 C 0.8891(4) 0.9509(2) 0.2255(4) 0.0129(8) Uani 1 1 d .
C9 C 0.8053(4) 0.8614(2) 0.7542(4) 0.0109(8) Uani 1 1 d .
C10 C 0.2946(4) 0.8743(2) 0.2594(4) 0.0118(8) Uani 1 1 d .
O1 O 0.8206(3) 0.94977(17) 0.4797(3) 0.0186(6) Uani 1 1 d .
O2 O 0.9101(3) 0.87327(15) 0.2332(3) 0.0159(6) Uani 1 1 d .
O3 O 0.9233(3) 0.99360(15) 0.1157(3) 0.0121(6) Uani 1 1 d .
O4 O 0.9397(3) 0.85041(16) 0.7340(3) 0.0122(6) Uani 1 1 d .
O5 O 0.7783(3) 0.86698(16) 0.8892(3) 0.0166(6) Uani 1 1 d .
O6 O 0.2616(3) 0.93959(16) 0.1808(3) 0.0193(6) Uani 1 1 d .
O7 O 0.2182(3) 0.80605(16) 0.2288(3) 0.0156(6) Uani 1 1 d .
O8 O 1.0100(3) 0.72440(16) 0.9893(3) 0.0154(6) Uani 1 1 d .
H8A H 0.9872 0.6954 1.0629 0.018 Uiso 1 1 d R
H8B H 0.9733 0.7010 0.9036 0.018 Uiso 1 1 d R
O9 O 1.2557(3) 0.84163(17) 0.8851(3) 0.0170(6) Uani 1 1 d .
H9A H 1.2525 0.7930 0.8446 0.020 Uiso 1 1 d R
H9B H 1.3465 0.8567 0.9188 0.020 Uiso 1 1 d R
O10 O 0.5399(8) 0.8872(5) 1.0129(7) 0.0300(17) Uani 0.50 1 d PU
O10' O 0.5174(8) 0.9308(5) 0.9696(8) 0.0284(17) Uani 0.50 1 d PU

loop_
_atom_site_aniso_label
_atom_site_aniso_U_11
_atom_site_aniso_U_22
_atom_site_aniso_U_33
_atom_site_aniso_U_23
_atom_site_aniso_U_13
_atom_site_aniso_U_12
Eu1 0.00819(11) 0.01009(11) 0.00587(11) 0.00015(7) 0.00040(8) -0.00027(8)
C1 0.011(2) 0.0134(19) 0.0122(19) -0.0023(15) 0.0030(16) -0.0008(16)
C2 0.0105(19) 0.0119(19) 0.0142(19) -0.0040(16) -0.0005(16) 0.0036(16)
C3 0.020(2) 0.016(2) 0.0081(19) 0.0035(16) 0.0017(17) -0.0033(17)
C4 0.0083(19) 0.020(2) 0.0120(19) 0.0001(16) 0.0027(16) -0.0053(16)
C5 0.0106(19) 0.0131(19) 0.0098(18) -0.0015(16) -0.0020(16) -0.0004(16)
C6 0.017(2) 0.020(2) 0.0050(18) 0.0024(16) 0.0017(17) -0.0008(17)
C7 0.017(2) 0.020(2) 0.0131(19) 0.0042(16) 0.0007(17) -0.0029(18)
C8 0.0092(19) 0.017(2) 0.0125(19) 0.0021(17) 0.0027(16) -0.0003(16)
C9 0.0102(19) 0.011(2) 0.0097(19) -0.0001(15) -0.0020(16) -0.0022(15)
C10 0.0087(18) 0.020(2) 0.0069(18) -0.0011(17) 0.0026(15) 0.0029(17)
O1 0.0132(15) 0.0286(16) 0.0134(13) 0.0029(12) 0.0009(12) -0.0051(12)
O2 0.0247(15) 0.0111(14) 0.0128(13) 0.0017(11) 0.0055(12) 0.0028(12)
O3 0.0172(14) 0.0133(14) 0.0068(12) 0.0029(10) 0.0047(11) -0.0012(11)
O4 0.0103(14) 0.0190(14) 0.0069(13) -0.0035(11) 0.0006(11) -0.0009(11)
O5 0.0128(14) 0.0292(16) 0.0078(13) -0.0025(11) 0.0016(11) -0.0008(12)
O6 0.0233(16) 0.0156(15) 0.0151(14) 0.0023(12) -0.0067(13) -0.0022(12)
O7 0.0138(14) 0.0155(15) 0.0147(14) 0.0026(11) -0.0051(12) -0.0057(12)
O8 0.0246(15) 0.0141(14) 0.0067(12) 0.0015(10) 0.0009(11) -0.0048(12)
O9 0.0109(14) 0.0193(14) 0.0212(15) -0.0025(12) 0.0042(12) 0.0003(12)
O10 0.023(3) 0.039(3) 0.028(3) -0.010(3) 0.003(3) -0.005(3)
O10' 0.021(3) 0.032(3) 0.035(3) -0.004(3) 0.014(3) -0.002(3)

loop_
_atom_type_symbol
_atom_type_description
_atom_type_scat_dispersion_real
_atom_type_scat_dispersion_imag
_atom_type_scat_source
C C 0.0033 0.0016 'International Tables Vol C Tables 4.2.6.8 and 6.1.1.4'
Eu Eu -0.1578 3.6682 'International Tables Vol C Tables 4.2.6.8 and 6.1.1.4'
O O 0.0106 0.0060 'International Tables Vol C Tables 4.2.6.8 and 6.1.1.4'
H H 0.0000 0.0000 'International Tables Vol C Tables 4.2.6.8 and 6.1.1.4'

loop_
_geom_angle_atom_site_label_1
_geom_angle_atom_site_label_2
_geom_angle_atom_site_label_3
_geom_angle
_geom_angle_site_symmetry_1
_geom_angle_site_symmetry_3
O9 Eu1 O8 83.20(9) . .
O9 Eu1 O3 79.44(9) . 3_776
O8 Eu1 O3 149.25(8) . 3_776
O9 Eu1 O5 125.88(9) . .
O8 Eu1 O5 79.22(9) . .
O3 Eu1 O5 90.66(8) 3_776 .
O9 Eu1 O6 78.41(9) . 1_656
O8 Eu1 O6 123.52(9) . 1_656
O3 Eu1 O6 77.44(8) 3_776 1_656
O5 Eu1 O6 150.90(9) . 1_656
O9 Eu1 O4 73.68(8) . .
O8 Eu1 O4 76.49(8) . .
O3 Eu1 O4 74.36(8) 3_776 .
O5 Eu1 O4 52.55(8) . .
O6 Eu1 O4 143.25(9) 1_656 .
O9 Eu1 O3 141.58(9) . 1_556
O8 Eu1 O3 135.19(9) . 1_556
O3 Eu1 O3 66.51(10) 3_776 1_556
O5 Eu1 O3 73.58(8) . 1_556
O6 Eu1 O3 77.32(8) 1_656 1_556
O4 Eu1 O3 111.41(8) . 1_556
O9 Eu1 O7 82.25(9) . 1_656
O8 Eu1 O7 72.47(8) . 1_656
O3 Eu1 O7 129.16(8) 3_776 1_656
O5 Eu1 O7 137.16(8) . 1_656
O6 Eu1 O7 52.48(8) 1_656 1_656
O4 Eu1 O7 142.56(8) . 1_656
O3 Eu1 O7 105.31(8) 1_556 1_656
O9 Eu1 O2 153.97(9) . 1_556
O8 Eu1 O2 88.28(8) . 1_556
O3 Eu1 O2 117.58(8) 3_776 1_556
O5 Eu1 O2 76.00(8) . 1_556
O6 Eu1 O2 86.05(9) 1_656 1_556
O4 Eu1 O2 128.01(9) . 1_556
O3 Eu1 O2 51.14(8) 1_556 1_556
O7 Eu1 O2 71.72(9) 1_656 1_556
O9 Eu1 C10 79.07(10) . 1_656
O8 Eu1 C10 98.34(10) . 1_656
O3 Eu1 C10 103.00(10) 3_776 1_656
O5 Eu1 C10 153.84(10) . 1_656
O6 Eu1 C10 25.91(9) 1_656 1_656
O4 Eu1 C10 152.66(10) . 1_656
O3 Eu1 C10 91.35(9) 1_556 1_656
O7 Eu1 C10 26.56(9) 1_656 1_656
O2 Eu1 C10 77.91(10) 1_556 1_656
O9 Eu1 C8 157.36(10) . 1_556
O8 Eu1 C8 112.43(10) . 1_556
O3 Eu1 C8 92.30(10) 3_776 1_556
O5 Eu1 C8 74.77(9) . 1_556
O6 Eu1 C8 79.23(10) 1_656 1_556
O4 Eu1 C8 124.61(9) . 1_556
O3 Eu1 C8 25.96(9) 1_556 1_556
O7 Eu1 C8 86.97(9) 1_656 1_556
O2 Eu1 C8 25.28(9) 1_556 1_556
C10 Eu1 C8 82.39(10) 1_656 1_556
O9 Eu1 Eu1 111.65(6) . 3_777
O8 Eu1 Eu1 159.45(7) . 3_777
O3 Eu1 Eu1 33.92(6) 3_776 3_777
O5 Eu1 Eu1 80.49(6) . 3_777
O6 Eu1 Eu1 74.85(6) 1_656 3_777
O4 Eu1 Eu1 93.66(6) . 3_777
O3 Eu1 Eu1 32.59(6) 1_556 3_777
O7 Eu1 Eu1 122.11(6) 1_656 3_777
O2 Eu1 Eu1 83.70(5) 1_556 3_777
C10 Eu1 Eu1 98.42(8) 1_656 3_777
C8 Eu1 Eu1 58.44(7) 1_556 3_777
O1 C1 C6 123.2(3) . .
O1 C1 C2 117.1(3) . .
C6 C1 C2 119.6(4) . .
C3 C2 C1 119.0(3) . .
C3 C2 C9 118.0(3) . .
C1 C2 C9 122.9(3) . .
C2 C3 C4 121.5(3) . .
C3 C4 C5 118.5(3) . .
C6 C5 C4 120.5(3) . .
C6 C5 C10 119.7(3) . .
C4 C5 C10 119.8(3) . .
C1 C6 C5 120.8(3) . .
O1 C7 C8 113.2(3) . .
O2 C8 O3 120.7(3) . .
O2 C8 C7 122.2(3) . .
O3 C8 C7 117.0(3) . .
O2 C8 Eu1 61.9(2) . 1_554
O3 C8 Eu1 59.17(19) . 1_554
C7 C8 Eu1 168.7(3) . 1_554
O4 C9 O5 119.5(3) . .
O4 C9 C2 121.8(3) . .
O5 C9 C2 118.7(3) . .
O6 C10 O7 120.6(3) . .
O6 C10 C5 120.8(3) . .
O7 C10 C5 118.6(3) . .
O6 C10 Eu1 59.50(18) . 1_454
O7 C10 Eu1 61.09(17) . 1_454
C5 C10 Eu1 178.5(3) . 1_454
C1 O1 C7 120.4(3) . .
C8 O2 Eu1 92.8(2) . 1_554
C8 O3 Eu1 150.8(2) . 3_776
C8 O3 Eu1 94.9(2) . 1_554
Eu1 O3 Eu1 113.49(10) 3_776 1_554
C9 O4 Eu1 93.2(2) . .
C9 O5 Eu1 93.9(2) . .
C10 O6 Eu1 94.6(2) . 1_454
C10 O7 Eu1 92.3(2) . 1_454

loop_
_geom_bond_atom_site_label_1
_geom_bond_atom_site_label_2
_geom_bond_distance
_geom_bond_site_symmetry_2
Eu1 O9 2.367(3) .
Eu1 O8 2.367(3) .
Eu1 O3 2.411(2) 3_776
Eu1 O5 2.467(3) .
Eu1 O6 2.469(3) 1_656
Eu1 O4 2.490(2) .
Eu1 O3 2.497(2) 1_556
Eu1 O7 2.502(2) 1_656
Eu1 O2 2.559(3) 1_556
Eu1 C10 2.856(4) 1_656
Eu1 C8 2.898(4) 1_556
Eu1 Eu1 4.1048(4) 3_777
C1 O1 1.377(4) .
C1 C6 1.379(5) .
C1 C2 1.410(5) .
C2 C3 1.390(5) .
C2 C9 1.492(5) .
C3 C4 1.390(5) .
C4 C5 1.397(5) .
C5 C6 1.387(5) .
C5 C10 1.496(5) .
C7 O1 1.424(4) .
C7 C8 1.523(5) .
C8 O2 1.239(4) .
C8 O3 1.273(4) .
C8 Eu1 2.898(4) 1_554
C9 O4 1.262(5) .
C9 O5 1.277(4) .
C10 O6 1.252(4) .
C10 O7 1.278(4) .
C10 Eu1 2.856(4) 1_454
O2 Eu1 2.559(3) 1_554
O3 Eu1 2.411(2) 3_776
O3 Eu1 2.497(2) 1_554
O6 Eu1 2.469(2) 1_454
O7 Eu1 2.502(2) 1_454
O10 O10' 0.797(7) .

loop_
_geom_torsion_atom_site_label_1
_geom_torsion_atom_site_label_2
_geom_torsion_atom_site_label_3
_geom_torsion_atom_site_label_4
_geom_torsion
_geom_torsion_site_symmetry_1
_geom_torsion_site_symmetry_4
O1 C1 C2 C3 176.9(3) . .
C6 C1 C2 C3 0.1(6) . .
O1 C1 C2 C9 -2.3(5) . .
C6 C1 C2 C9 -179.1(3) . .
C1 C2 C3 C4 2.0(6) . .
C9 C2 C3 C4 -178.7(3) . .
C2 C3 C4 C5 -2.2(6) . .
C3 C4 C5 C6 0.1(6) . .
C3 C4 C5 C10 178.2(3) . .
O1 C1 C6 C5 -178.7(3) . .
C2 C1 C6 C5 -2.1(6) . .
C4 C5 C6 C1 2.0(6) . .
C10 C5 C6 C1 -176.0(3) . .
O1 C7 C8 O2 3.7(5) . .
O1 C7 C8 O3 -171.2(3) . .
O1 C7 C8 Eu1 -104.3(13) . 1_554
C3 C2 C9 O4 141.8(4) . .
C1 C2 C9 O4 -39.0(5) . .
C3 C2 C9 O5 -37.6(5) . .
C1 C2 C9 O5 141.6(4) . .
C6 C5 C10 O6 -41.1(5) . .
C4 C5 C10 O6 140.8(4) . .
C6 C5 C10 O7 137.7(4) . .
C4 C5 C10 O7 -40.4(5) . .
C6 C5 C10 Eu1 59(11) . 1_454
C4 C5 C10 Eu1 -119(10) . 1_454
C6 C1 O1 C7 2.4(5) . .
C2 C1 O1 C7 -174.2(3) . .
C8 C7 O1 C1 -90.5(4) . .
O3 C8 O2 Eu1 6.9(4) . 1_554
C7 C8 O2 Eu1 -167.8(3) . 1_554
O2 C8 O3 Eu1 -173.9(3) . 3_776
C7 C8 O3 Eu1 1.1(7) . 3_776
Eu1 C8 O3 Eu1 -166.8(5) 1_554 3_776
O2 C8 O3 Eu1 -7.1(4) . 1_554
C7 C8 O3 Eu1 167.9(3) . 1_554
O5 C9 O4 Eu1 -8.7(3) . .
C2 C9 O4 Eu1 172.0(3) . .
O9 Eu1 O4 C9 178.3(2) . .
O8 Eu1 O4 C9 91.6(2) . .
O3 Eu1 O4 C9 -98.4(2) 3_776 .
O5 Eu1 O4 C9 4.90(19) . .
O6 Eu1 O4 C9 -139.6(2) 1_656 .
O3 Eu1 O4 C9 -42.0(2) 1_556 .
O7 Eu1 O4 C9 126.2(2) 1_656 .
O2 Eu1 O4 C9 14.7(2) 1_556 .
C10 Eu1 O4 C9 173.5(2) 1_656 .
C8 Eu1 O4 C9 -16.6(2) 1_556 .
Eu1 Eu1 O4 C9 -70.2(2) 3_777 .
O4 C9 O5 Eu1 8.7(3) . .
C2 C9 O5 Eu1 -171.9(3) . .
O9 Eu1 O5 C9 -12.6(2) . .
O8 Eu1 O5 C9 -86.0(2) . .
O3 Eu1 O5 C9 64.8(2) 3_776 .
O6 Eu1 O5 C9 129.5(2) 1_656 .
O4 Eu1 O5 C9 -4.84(19) . .
O3 Eu1 O5 C9 130.0(2) 1_556 .
O7 Eu1 O5 C9 -135.0(2) 1_656 .
O2 Eu1 O5 C9 -176.9(2) 1_556 .
C10 Eu1 O5 C9 -173.0(2) 1_656 .
C8 Eu1 O5 C9 157.0(2) 1_556 .
Eu1 Eu1 O5 C9 97.3(2) 3_777 .
O7 C10 O6 Eu1 -0.5(4) . 1_454
C5 C10 O6 Eu1 178.3(3) . 1_454
O6 C10 O7 Eu1 0.5(4) . 1_454
C5 C10 O7 Eu1 -178.3(3) . 1_454
